data_1562575
loop_
_publ_author_name
'Janka, Oliver'
'Baumbach, Ryan E.'
'Thompson, Joe D.'
'Bauer, Eric D.'
'Kauzlarich, Susan M.'

_publ_section_title
;
 Crystal structure, magnetism and transport properties of
 Ce3Ni25.75Ru3.16Al4.1B10
;
_journal_name_full 'Journal of Solid State Chemistry'
_journal_page_first 154
_journal_page_last 159
_journal_paper_doi 10.1016/j.jssc.2013.05.041
_journal_volume 205
_journal_year 2013
_chemical_formula_sum 'Al4 B10 Ce3 Ni26 Ru3'
_chemical_formula_weight 2466.05
_space_group_IT_number 129
_space_group_name_Hall '-P 4a 2a'
_space_group_name_H-M_alt 'P 4/n m m :2'
_symmetry_cell_setting tetragonal
_symmetry_space_group_name_H-M 'P 4/n m m :2'
_atom_sites_solution_primary direct
_atom_sites_solution_secondary difmap
_audit_creation_method SHELXL-97
_cell_angle_alpha 90.00
_cell_angle_beta 90.00
_cell_angle_gamma 90.00
_cell_formula_units_Z 2
_cell_length_a 11.3902(8)
_cell_length_b 11.3902(8)
_cell_length_c 8.0168(6)
_cell_measurement_reflns_used 8537
_cell_measurement_temperature 90(2)
_cell_measurement_theta_max 54.98
_cell_volume 1040.07(13)
_computing_data_collection SMART
_computing_structure_refinement 'SHELXL-97 (Sheldrick, 1997)'
_computing_structure_solution 'SHELXS-97 (Sheldrick, 1990)'
_diffrn_ambient_temperature 90(2)
_diffrn_measured_fraction_theta_full 0.997
_diffrn_measured_fraction_theta_max 0.997
_diffrn_measurement_device_type 'Bruker SMART 1000 CCD'
_diffrn_measurement_method CCD
_diffrn_radiation_monochromator graphite
_diffrn_radiation_source 'fine-focus sealed tube'
_diffrn_radiation_type MoK\a
_diffrn_radiation_wavelength 0.71073
_diffrn_reflns_av_R_equivalents 0.0412
_diffrn_reflns_av_sigmaI/netI 0.0178
_diffrn_reflns_limit_h_max 14
_diffrn_reflns_limit_h_min -14
_diffrn_reflns_limit_k_max 14
_diffrn_reflns_limit_k_min -14
_diffrn_reflns_limit_l_max 10
_diffrn_reflns_limit_l_min -10
_diffrn_reflns_number 8537
_diffrn_reflns_theta_full 27.49
_diffrn_reflns_theta_max 27.49
_diffrn_reflns_theta_min 3.11
_exptl_absorpt_coefficient_mu 31.541
_exptl_absorpt_correction_T_max 0.043
_exptl_absorpt_correction_T_min 0.015
_exptl_absorpt_correction_type multi-scan
_exptl_absorpt_process_details SADABS
_exptl_crystal_colour silver
_exptl_crystal_density_diffrn 7.874
_exptl_crystal_density_method 'not measured'
_exptl_crystal_description block
_exptl_crystal_F_000 2272
_exptl_crystal_size_max 0.16
_exptl_crystal_size_mid 0.12
_exptl_crystal_size_min 0.10
_refine_diff_density_max 1.055
_refine_diff_density_min -0.767
_refine_diff_density_rms 0.168
_refine_ls_extinction_coef 0.00088(5)
_refine_ls_extinction_expression Fc^*^=kFc[1+0.001xFc^2^\l^3^/sin(2\q)]^-1/4^
_refine_ls_extinction_method SHELXL
_refine_ls_goodness_of_fit_ref 1.156
_refine_ls_matrix_type full
_refine_ls_number_parameters 78
_refine_ls_number_reflns 706
_refine_ls_number_restraints 0
_refine_ls_restrained_S_all 1.156
_refine_ls_R_factor_all 0.0164
_refine_ls_R_factor_gt 0.0148
_refine_ls_shift/su_max 0.001
_refine_ls_shift/su_mean 0.000
_refine_ls_structure_factor_coef Fsqd
_refine_ls_weighting_details 'calc w=1/[\s^2^(Fo^2^)+(0.0064P)^2^+5.3239P] where P=(Fo^2^+2Fc^2^)/3'
_refine_ls_weighting_scheme calc
_refine_ls_wR_factor_gt 0.0321
_refine_ls_wR_factor_ref 0.0327
_reflns_number_gt 672
_reflns_number_total 706
_reflns_threshold_expression >2sigma(I)
_cod_data_source_file JSSC-2013-205-154.cif
_cod_data_source_block 1
_cod_original_sg_symbol_H-M 'P 4/n m m'
_cod_database_code 1562575

loop_
_symmetry_equiv_pos_as_xyz
'x, y, z'
'x+1/2, -y, -z'
'-x+1/2, -y+1/2, z'
'-x, y+1/2, -z'
'y+1/2, x+1/2, -z'
'y, -x+1/2, z'
'-y+1/2, x, z'
'-y, -x, -z'
'-x, -y, -z'
'-x-1/2, y, z'
'x-1/2, y-1/2, -z'
'x, -y-1/2, z'
'-y-1/2, -x-1/2, z'
'-y, x-1/2, -z'
'y-1/2, -x, -z'
'y, x, z'

loop_
_atom_site_label
_atom_site_type_symbol
_atom_site_fract_x
_atom_site_fract_y
_atom_site_fract_z
_atom_site_U_iso_or_equiv
_atom_site_adp_type
_atom_site_occupancy
_atom_site_symmetry_multiplicity
_atom_site_calc_flag
_atom_site_refinement_flags
_atom_site_disorder_assembly
_atom_site_disorder_group
Ce1 Ce 0.0000 0.0000 0.5000 0.00456(11) Uani 1 4 d S . .
Ce2 Ce 0.7500 0.2500 0.0000 0.00409(13) Uani 1 8 d S . .
Ni1 Ni 0.2500 0.2500 0.0366(3) 0.0046(9) Uani 0.074(12) 8 d SP . .
Al1 Al 0.2500 0.2500 0.0366(3) 0.0046(9) Uani 0.926(12) 8 d SP . .
Ni2 Ni 0.2500 0.63913(5) 0.61393(8) 0.00507(15) Uani 1 2 d S . .
Ni3 Ni 0.2500 0.01952(5) 0.02330(7) 0.0040(2) Uani 0.787(7) 2 d SP . .
Ru3 Ru 0.2500 0.01952(5) 0.02330(7) 0.0040(2) Uani 0.213(7) 2 d SP . .
Ni4 Ni 0.2500 0.08559(6) 0.53689(8) 0.00500(15) Uani 1 2 d S . .
Ni5 Ni 0.12980(3) 0.12980(3) 0.25820(6) 0.00419(19) Uani 0.423(7) 2 d SP . .
Ru5 Ru 0.12980(3) 0.12980(3) 0.25820(6) 0.00419(19) Uani 0.577(7) 2 d SP . .
Ni6 Ni 0.13947(4) 0.13947(4) 0.79977(8) 0.00378(14) Uani 1 2 d S . .
Ni7 Ni 0.07361(4) 0.59088(4) 0.16297(6) 0.00536(12) Uani 1 1 d . . .
Ni8 Ni 0.2500 0.56669(10) 0.32481(13) 0.0023(4) Uani 0.207(6) 2 d SP . .
Al8 Al 0.2500 0.56669(10) 0.32481(13) 0.0023(4) Uani 0.793(6) 2 d SP . .
B1 B 0.0610(4) 0.0610(4) 0.0182(7) 0.0076(11) Uani 1 2 d S . .
B2 B 0.2500 0.2500 0.6482(15) 0.006(2) Uani 1 8 d S . .
B3 B 0.2500 0.5050(5) 0.7625(7) 0.0060(11) Uani 1 2 d S . .
B4 B 0.2500 0.2500 0.4033(15) 0.008(2) Uani 1 8 d S . .

loop_
_atom_site_aniso_label
_atom_site_aniso_U_11
_atom_site_aniso_U_22
_atom_site_aniso_U_33
_atom_site_aniso_U_23
_atom_site_aniso_U_13
_atom_site_aniso_U_12
Ce1 0.00490(14) 0.00490(14) 0.00390(19) 0.00019(10) 0.00019(10) -0.00119(14)
Ce2 0.00330(17) 0.00330(17) 0.0057(3) 0.000 0.000 0.000
Ni1 0.0041(11) 0.0041(11) 0.0055(14) 0.000 0.000 0.000
Al1 0.0041(11) 0.0041(11) 0.0055(14) 0.000 0.000 0.000
Ni2 0.0065(3) 0.0032(3) 0.0055(3) 0.0016(2) 0.000 0.000
Ni3 0.0030(3) 0.0049(3) 0.0041(3) 0.0002(2) 0.000 0.000
Ru3 0.0030(3) 0.0049(3) 0.0041(3) 0.0002(2) 0.000 0.000
Ni4 0.0044(3) 0.0046(3) 0.0060(3) 0.0010(2) 0.000 0.000
Ni5 0.0041(2) 0.0041(2) 0.0044(3) -0.00094(12) -0.00094(12) 0.00033(16)
Ru5 0.0041(2) 0.0041(2) 0.0044(3) -0.00094(12) -0.00094(12) 0.00033(16)
Ni6 0.00315(19) 0.00315(19) 0.0050(3) 0.00059(17) 0.00059(17) 0.0003(2)
Ni7 0.0063(2) 0.0044(2) 0.0054(2) -0.00116(17) 0.00152(17) -0.00035(16)
Ni8 0.0014(6) 0.0036(6) 0.0020(6) 0.0011(4) 0.000 0.000
Al8 0.0014(6) 0.0036(6) 0.0020(6) 0.0011(4) 0.000 0.000
B1 0.0072(16) 0.0072(16) 0.008(3) -0.0018(15) -0.0018(15) 0.000(2)
B2 0.005(3) 0.005(3) 0.009(5) 0.000 0.000 0.000
B3 0.005(3) 0.007(3) 0.006(2) 0.000(2) 0.000 0.000
B4 0.007(3) 0.007(3) 0.008(5) 0.000 0.000 0.000

loop_
_atom_type_symbol
_atom_type_description
_atom_type_scat_dispersion_real
_atom_type_scat_dispersion_imag
_atom_type_scat_source
Ce Ce -0.2486 2.6331 'International Tables Vol C Tables 4.2.6.8 and 6.1.1.4'
Ni Ni 0.3393 1.1124 'International Tables Vol C Tables 4.2.6.8 and 6.1.1.4'
Al Al 0.0645 0.0514 'International Tables Vol C Tables 4.2.6.8 and 6.1.1.4'
B B 0.0013 0.0007 'International Tables Vol C Tables 4.2.6.8 and 6.1.1.4'
Ru Ru -1.2594 0.8363 'International Tables Vol C Tables 4.2.6.8 and 6.1.1.4'

loop_
_geom_angle_atom_site_label_1
_geom_angle_atom_site_label_2
_geom_angle_atom_site_label_3
_geom_angle
_geom_angle_site_symmetry_1
_geom_angle_site_symmetry_3
Ni5 Ce1 Ru5 180.0 . 9_556
Ni5 Ce1 Ni5 180.0 . 9_556
Ru5 Ce1 Ni5 0.00(2) 9_556 9_556
Ni5 Ce1 Ni7 125.165(12) . 15_556
Ru5 Ce1 Ni7 54.836(12) 9_556 15_556
Ni5 Ce1 Ni7 54.836(12) 9_556 15_556
Ni5 Ce1 Ni7 54.835(12) . 7
Ru5 Ce1 Ni7 125.164(12) 9_556 7
Ni5 Ce1 Ni7 125.164(12) 9_556 7
Ni7 Ce1 Ni7 180.000(8) 15_556 7
Ni5 Ce1 Ni7 54.835(12) . 12_565
Ru5 Ce1 Ni7 125.164(12) 9_556 12_565
Ni5 Ce1 Ni7 125.164(12) 9_556 12_565
Ni7 Ce1 Ni7 127.819(18) 15_556 12_565
Ni7 Ce1 Ni7 52.181(18) 7 12_565
Ni5 Ce1 Ni7 125.165(12) . 4_546
Ru5 Ce1 Ni7 54.836(12) 9_556 4_546
Ni5 Ce1 Ni7 54.836(12) 9_556 4_546
Ni7 Ce1 Ni7 52.181(18) 15_556 4_546
Ni7 Ce1 Ni7 127.819(18) 7 4_546
Ni7 Ce1 Ni7 180.000(8) 12_565 4_546
Ni5 Ce1 Ni4 126.080(15) . 14_556
Ru5 Ce1 Ni4 53.920(15) 9_556 14_556
Ni5 Ce1 Ni4 53.920(15) 9_556 14_556
Ni7 Ce1 Ni4 86.353(15) 15_556 14_556
Ni7 Ce1 Ni4 93.647(15) 7 14_556
Ni7 Ce1 Ni4 71.245(15) 12_565 14_556
Ni7 Ce1 Ni4 108.755(15) 4_546 14_556
Ni5 Ce1 Ni4 126.080(15) . 9_556
Ru5 Ce1 Ni4 53.920(15) 9_556 9_556
Ni5 Ce1 Ni4 53.920(15) 9_556 9_556
Ni7 Ce1 Ni4 108.755(15) 15_556 9_556
Ni7 Ce1 Ni4 71.245(15) 7 9_556
Ni7 Ce1 Ni4 93.647(15) 12_565 9_556
Ni7 Ce1 Ni4 86.353(15) 4_546 9_556
Ni4 Ce1 Ni4 51.93(2) 14_556 9_556
Ni5 Ce1 Ni4 53.920(15) . 6
Ru5 Ce1 Ni4 126.080(15) 9_556 6
Ni5 Ce1 Ni4 126.080(15) 9_556 6
Ni7 Ce1 Ni4 93.647(15) 15_556 6
Ni7 Ce1 Ni4 86.353(15) 7 6
Ni7 Ce1 Ni4 108.755(15) 12_565 6
Ni7 Ce1 Ni4 71.245(15) 4_546 6
Ni4 Ce1 Ni4 180.00(2) 14_556 6
Ni4 Ce1 Ni4 128.07(2) 9_556 6
Ni5 Ce1 Ni4 53.920(15) . .
Ru5 Ce1 Ni4 126.080(15) 9_556 .
Ni5 Ce1 Ni4 126.080(15) 9_556 .
Ni7 Ce1 Ni4 71.245(15) 15_556 .
Ni7 Ce1 Ni4 108.755(15) 7 .
Ni7 Ce1 Ni4 86.353(15) 12_565 .
Ni7 Ce1 Ni4 93.647(15) 4_546 .
Ni4 Ce1 Ni4 128.07(2) 14_556 .
Ni4 Ce1 Ni4 180.0 9_556 .
Ni4 Ce1 Ni4 51.93(2) 6 .
Ni7 Ce2 Ni7 174.695(17) 13_765 11_655
Ni7 Ce2 Ni7 128.454(18) 13_765 16
Ni7 Ce2 Ni7 51.859(18) 11_655 16
Ni7 Ce2 Ni7 51.859(18) 13_765 9_665
Ni7 Ce2 Ni7 128.454(18) 11_655 9_665
Ni7 Ce2 Ni7 174.695(17) 16 9_665
Ni7 Ce2 Ni7 83.926(17) 13_765 7_655
Ni7 Ce2 Ni7 100.898(7) 11_655 7_655
Ni7 Ce2 Ni7 74.199(17) 16 7_655
Ni7 Ce2 Ni7 100.898(7) 9_665 7_655
Ni7 Ce2 Ni7 74.199(17) 13_765 6
Ni7 Ce2 Ni7 100.898(7) 11_655 6
Ni7 Ce2 Ni7 83.926(17) 16 6
Ni7 Ce2 Ni7 100.898(7) 9_665 6
Ni7 Ce2 Ni7 128.454(18) 7_655 6
Ni7 Ce2 Ni7 100.898(7) 13_765 4_645
Ni7 Ce2 Ni7 83.926(17) 11_655 4_645
Ni7 Ce2 Ni7 100.898(7) 16 4_645
Ni7 Ce2 Ni7 74.199(17) 9_665 4_645
Ni7 Ce2 Ni7 51.859(18) 7_655 4_645
Ni7 Ce2 Ni7 174.695(17) 6 4_645
Ni7 Ce2 Ni7 100.898(7) 13_765 2_565
Ni7 Ce2 Ni7 74.199(17) 11_655 2_565
Ni7 Ce2 Ni7 100.898(7) 16 2_565
Ni7 Ce2 Ni7 83.926(17) 9_665 2_565
Ni7 Ce2 Ni7 174.695(17) 7_655 2_565
Ni7 Ce2 Ni7 51.859(18) 6 2_565
Ni7 Ce2 Ni7 128.454(18) 4_645 2_565
Ni7 Ce2 Ni3 133.933(10) 13_765 9_655
Ni7 Ce2 Ni3 51.062(10) 11_655 9_655
Ni7 Ce2 Ni3 50.132(11) 16 9_655
Ni7 Ce2 Ni3 125.148(10) 9_665 9_655
Ni7 Ce2 Ni3 50.132(11) 7_655 9_655
Ni7 Ce2 Ni3 133.933(10) 6 9_655
Ni7 Ce2 Ni3 51.062(10) 4_645 9_655
Ni7 Ce2 Ni3 125.148(10) 2_565 9_655
Ni7 Ce2 Ru3 133.933(10) 13_765 9_655
Ni7 Ce2 Ru3 51.062(10) 11_655 9_655
Ni7 Ce2 Ru3 50.132(11) 16 9_655
Ni7 Ce2 Ru3 125.148(10) 9_665 9_655
Ni7 Ce2 Ru3 50.132(11) 7_655 9_655
Ni7 Ce2 Ru3 133.933(10) 6 9_655
Ni7 Ce2 Ru3 51.062(10) 4_645 9_655
Ni7 Ce2 Ru3 125.148(10) 2_565 9_655
Ni3 Ce2 Ru3 0.00(2) 9_655 9_655
Ni7 Ce2 Ni3 51.062(10) 13_765 6_655
Ni7 Ce2 Ni3 133.933(10) 11_655 6_655
Ni7 Ce2 Ni3 125.148(10) 16 6_655
Ni7 Ce2 Ni3 50.132(11) 9_665 6_655
Ni7 Ce2 Ni3 51.062(10) 7_655 6_655
Ni7 Ce2 Ni3 125.148(10) 6 6_655
Ni7 Ce2 Ni3 50.132(11) 4_645 6_655
Ni7 Ce2 Ni3 133.933(10) 2_565 6_655
Ni3 Ce2 Ni3 90.211(1) 9_655 6_655
Ru3 Ce2 Ni3 90.211(1) 9_655 6_655
Ni7 Ce2 Ru3 51.062(10) 13_765 6_655
Ni7 Ce2 Ru3 133.933(10) 11_655 6_655
Ni7 Ce2 Ru3 125.148(10) 16 6_655
Ni7 Ce2 Ru3 50.132(11) 9_665 6_655
Ni7 Ce2 Ru3 51.062(10) 7_655 6_655
Ni7 Ce2 Ru3 125.148(10) 6 6_655
Ni7 Ce2 Ru3 50.132(11) 4_645 6_655
Ni7 Ce2 Ru3 133.933(10) 2_565 6_655
Ni3 Ce2 Ru3 90.211(1) 9_655 6_655
Ru3 Ce2 Ru3 90.211(1) 9_655 6_655
Ni3 Ce2 Ru3 0.00(2) 6_655 6_655
Ni6 Ni1 Ni6 57.86(5) 1_554 12_564
Ni6 Ni1 Ni6 57.86(5) 1_554 10_654
Ni6 Ni1 Ni6 86.33(9) 12_564 10_654
Ni6 Ni1 Ni6 86.33(9) 1_554 3_554
Ni6 Ni1 Ni6 57.86(5) 12_564 3_554
Ni6 Ni1 Ni6 57.86(5) 10_654 3_554
Ni6 Ni1 Ni3 59.14(3) 1_554 .
Ni6 Ni1 Ni3 116.99(8) 12_564 .
Ni6 Ni1 Ni3 59.14(3) 10_654 .
Ni6 Ni1 Ni3 116.99(8) 3_554 .
Ni6 Ni1 Ru3 59.14(3) 1_554 6
Ni6 Ni1 Ru3 59.14(3) 12_564 6
Ni6 Ni1 Ru3 116.99(8) 10_654 6
Ni6 Ni1 Ru3 116.99(8) 3_554 6
Ni3 Ni1 Ru3 89.906(5) . 6
Ni6 Ni1 Ni3 59.14(3) 1_554 6
Ni6 Ni1 Ni3 59.14(3) 12_564 6
Ni6 Ni1 Ni3 116.99(8) 10_654 6
Ni6 Ni1 Ni3 116.99(8) 3_554 6
Ni3 Ni1 Ni3 89.906(5) . 6
Ru3 Ni1 Ni3 0.00(2) 6 6
Ni6 Ni1 Ni3 116.99(8) 1_554 3
Ni6 Ni1 Ni3 59.14(3) 12_564 3
Ni6 Ni1 Ni3 116.99(8) 10_654 3
Ni6 Ni1 Ni3 59.14(3) 3_554 3
Ni3 Ni1 Ni3 175.36(12) . 3
Ru3 Ni1 Ni3 89.906(5) 6 3
Ni3 Ni1 Ni3 89.906(5) 6 3
Ni6 Ni1 Ru3 116.99(8) 1_554 13_665
Ni6 Ni1 Ru3 116.99(8) 12_564 13_665
Ni6 Ni1 Ru3 59.14(3) 10_654 13_665
Ni6 Ni1 Ru3 59.14(3) 3_554 13_665
Ni3 Ni1 Ru3 89.906(5) . 13_665
Ru3 Ni1 Ru3 175.36(12) 6 13_665
Ni3 Ni1 Ru3 175.36(12) 6 13_665
Ni3 Ni1 Ru3 89.906(5) 3 13_665
Ni6 Ni1 Ru3 116.99(8) 1_554 3
Ni6 Ni1 Ru3 59.14(3) 12_564 3
Ni6 Ni1 Ru3 116.99(8) 10_654 3
Ni6 Ni1 Ru3 59.14(3) 3_554 3
Ni3 Ni1 Ru3 175.36(12) . 3
Ru3 Ni1 Ru3 89.906(5) 6 3
Ni3 Ni1 Ru3 89.906(5) 6 3
Ni3 Ni1 Ru3 0.00(2) 3 3
Ru3 Ni1 Ru3 89.906(5) 13_665 3
Ni6 Ni1 Ni3 116.99(8) 1_554 13_665
Ni6 Ni1 Ni3 116.99(8) 12_564 13_665
Ni6 Ni1 Ni3 59.14(3) 10_654 13_665
Ni6 Ni1 Ni3 59.14(3) 3_554 13_665
Ni3 Ni1 Ni3 89.906(5) . 13_665
Ru3 Ni1 Ni3 175.36(12) 6 13_665
Ni3 Ni1 Ni3 175.36(12) 6 13_665
Ni3 Ni1 Ni3 89.906(5) 3 13_665
Ru3 Ni1 Ni3 0.00(2) 13_665 13_665
Ru3 Ni1 Ni3 89.906(5) 3 13_665
B3 Ni2 Ni8 108.35(17) . .
B3 Ni2 Al8 106.19(9) . 14_666
Ni8 Ni2 Al8 110.86(3) . 14_666
B3 Ni2 Ni8 106.19(9) . 14_666
Ni8 Ni2 Ni8 110.86(3) . 14_666
Al8 Ni2 Ni8 0.0 14_666 14_666
B3 Ni2 Al8 106.19(9) . 5_456
Ni8 Ni2 Al8 110.86(3) . 5_456
Al8 Ni2 Al8 114.04(4) 14_666 5_456
Ni8 Ni2 Al8 114.04(4) 14_666 5_456
B3 Ni2 Ni8 106.19(9) . 5_456
Ni8 Ni2 Ni8 110.86(3) . 5_456
Al8 Ni2 Ni8 114.04(4) 14_666 5_456
Ni8 Ni2 Ni8 114.04(4) 14_666 5_456
Al8 Ni2 Ni8 0.00(6) 5_456 5_456
B3 Ni2 Ni2 142.05(17) . 3_565
Ni8 Ni2 Ni2 109.59(3) . 3_565
Al8 Ni2 Ni2 59.512(18) 14_666 3_565
Ni8 Ni2 Ni2 59.512(18) 14_666 3_565
Al8 Ni2 Ni2 59.513(18) 5_456 3_565
Ni8 Ni2 Ni2 59.513(18) 5_456 3_565
B3 Ni2 Ni2 146.05(8) . 5_456
Ni8 Ni2 Ni2 59.48(3) . 5_456
Al8 Ni2 Ni2 107.76(2) 14_666 5_456
Ni8 Ni2 Ni2 107.76(2) 14_666 5_456
Al8 Ni2 Ni2 58.37(3) 5_456 5_456
Ni8 Ni2 Ni2 58.37(3) 5_456 5_456
Ni2 Ni2 Ni2 60.373(14) 3_565 5_456
B3 Ni2 Ni2 146.05(8) . 14_666
Ni8 Ni2 Ni2 59.48(3) . 14_666
Al8 Ni2 Ni2 58.37(3) 14_666 14_666
Ni8 Ni2 Ni2 58.37(3) 14_666 14_666
Al8 Ni2 Ni2 107.76(2) 5_456 14_666
Ni8 Ni2 Ni2 107.76(2) 5_456 14_666
Ni2 Ni2 Ni2 60.373(14) 3_565 14_666
Ni2 Ni2 Ni2 59.25(3) 5_456 14_666
B3 Ni2 Ni4 51.51(17) . 3
Ni8 Ni2 Ni4 56.84(3) . 3
Al8 Ni2 Ni4 122.648(19) 14_666 3
Ni8 Ni2 Ni4 122.648(19) 14_666 3
Al8 Ni2 Ni4 122.648(19) 5_456 3
Ni8 Ni2 Ni4 122.648(19) 5_456 3
Ni2 Ni2 Ni4 166.43(2) 3_565 3
Ni2 Ni2 Ni4 108.23(3) 5_456 3
Ni2 Ni2 Ni4 108.23(3) 14_666 3
B3 Ni2 Ni7 50.49(8) . 14_666
Ni8 Ni2 Ni7 122.73(3) . 14_666
Al8 Ni2 Ni7 55.72(2) 14_666 14_666
Ni8 Ni2 Ni7 55.72(2) 14_666 14_666
Al8 Ni2 Ni7 125.64(4) 5_456 14_666
Ni8 Ni2 Ni7 125.64(4) 5_456 14_666
Ni2 Ni2 Ni7 106.334(17) 3_565 14_666
Ni2 Ni2 Ni7 163.466(14) 5_456 14_666
Ni2 Ni2 Ni7 106.46(2) 14_666 14_666
Ni4 Ni2 Ni7 83.38(2) 3 14_666
B3 Ni3 B1 90.57(15) 3_554 10_655
B3 Ni3 B1 90.57(15) 3_554 .
B1 Ni3 B1 155.2(3) 10_655 .
B3 Ni3 Ni7 51.03(7) 3_554 15
B1 Ni3 Ni7 139.85(15) 10_655 15
B1 Ni3 Ni7 52.45(14) . 15
B3 Ni3 Ni7 51.03(7) 3_554 8_655
B1 Ni3 Ni7 52.45(14) 10_655 8_655
B1 Ni3 Ni7 139.85(15) . 8_655
Ni7 Ni3 Ni7 89.39(3) 15 8_655
B3 Ni3 Ni6 51.83(12) 3_554 1_554
B1 Ni3 Ni6 110.48(15) 10_655 1_554
B1 Ni3 Ni6 52.94(15) . 1_554
Ni7 Ni3 Ni6 58.169(19) 15 1_554
Ni7 Ni3 Ni6 99.13(2) 8_655 1_554
B3 Ni3 Ni6 51.83(12) 3_554 10_654
B1 Ni3 Ni6 52.94(15) 10_655 10_654
B1 Ni3 Ni6 110.48(15) . 10_654
Ni7 Ni3 Ni6 99.13(2) 15 10_654
Ni7 Ni3 Ni6 58.169(19) 8_655 10_654
Ni6 Ni3 Ni6 58.38(3) 1_554 10_654
B3 Ni3 Al8 150.28(16) 3_554 3
B1 Ni3 Al8 95.62(15) 10_655 3
B1 Ni3 Al8 95.62(15) . 3
Ni7 Ni3 Al8 112.45(2) 15 3
Ni7 Ni3 Al8 112.45(2) 8_655 3
Ni6 Ni3 Al8 147.394(19) 1_554 3
Ni6 Ni3 Al8 147.394(19) 10_654 3
B3 Ni3 Ni8 150.28(16) 3_554 3
B1 Ni3 Ni8 95.62(15) 10_655 3
B1 Ni3 Ni8 95.62(15) . 3
Ni7 Ni3 Ni8 112.45(2) 15 3
Ni7 Ni3 Ni8 112.45(2) 8_655 3
Ni6 Ni3 Ni8 147.394(19) 1_554 3
Ni6 Ni3 Ni8 147.394(19) 10_654 3
Al8 Ni3 Ni8 0.00(5) 3 3
B3 Ni3 Ni7 111.09(9) 3_554 12_565
B1 Ni3 Ni7 149.23(15) 10_655 12_565
B1 Ni3 Ni7 50.38(14) . 12_565
Ni7 Ni3 Ni7 60.722(19) 15 12_565
Ni7 Ni3 Ni7 126.09(3) 8_655 12_565
Ni6 Ni3 Ni7 100.175(17) 1_554 12_565
Ni6 Ni3 Ni7 157.56(2) 10_654 12_565
Al8 Ni3 Ni7 54.810(17) 3 12_565
Ni8 Ni3 Ni7 54.810(17) 3 12_565
B3 Ni3 Ni7 111.09(9) 3_554 3
B1 Ni3 Ni7 50.38(14) 10_655 3
B1 Ni3 Ni7 149.23(15) . 3
Ni7 Ni3 Ni7 126.09(3) 15 3
Ni7 Ni3 Ni7 60.722(19) 8_655 3
Ni6 Ni3 Ni7 157.56(2) 1_554 3
Ni6 Ni3 Ni7 100.175(17) 10_654 3
Al8 Ni3 Ni7 54.810(17) 3 3
Ni8 Ni3 Ni7 54.810(17) 3 3
Ni7 Ni3 Ni7 100.07(3) 12_565 3
B3 Ni3 Ni1 99.93(17) 3_554 .
B1 Ni3 Ni1 77.68(13) 10_655 .
B1 Ni3 Ni1 77.68(13) . .
Ni7 Ni3 Ni1 115.78(4) 15 .
Ni7 Ni3 Ni1 115.78(4) 8_655 .
Ni6 Ni3 Ni1 59.95(5) 1_554 .
Ni6 Ni3 Ni1 59.95(5) 10_654 .
Al8 Ni3 Ni1 109.79(7) 3 .
Ni8 Ni3 Ni1 109.79(7) 3 .
Ni7 Ni3 Ni1 117.52(3) 12_565 .
Ni7 Ni3 Ni1 117.52(3) 3 .
B2 Ni4 B3 94.2(3) . 3
B2 Ni4 B4 55.2(4) . .
B3 Ni4 B4 149.5(3) 3 .
B2 Ni4 Al8 161.1(3) . 3
B3 Ni4 Al8 104.73(16) 3 3
B4 Ni4 Al8 105.8(3) . 3
B2 Ni4 Ni8 161.1(3) . 3
B3 Ni4 Ni8 104.73(16) 3 3
B4 Ni4 Ni8 105.8(3) . 3
Al8 Ni4 Ni8 0.00(4) 3 3
B2 Ni4 Ni6 54.7(2) . 10_655
B3 Ni4 Ni6 52.89(12) 3 10_655
B4 Ni4 Ni6 101.7(2) . 10_655
Al8 Ni4 Ni6 139.13(3) 3 10_655
Ni8 Ni4 Ni6 139.13(3) 3 10_655
B2 Ni4 Ni6 54.7(2) . .
B3 Ni4 Ni6 52.89(12) 3 .
B4 Ni4 Ni6 101.7(2) . .
Al8 Ni4 Ni6 139.13(3) 3 .
Ni8 Ni4 Ni6 139.13(3) 3 .
Ni6 Ni4 Ni6 59.67(3) 10_655 .
B2 Ni4 Ni2 141.0(3) . 3
B3 Ni4 Ni2 46.74(16) 3 3
B4 Ni4 Ni2 163.8(3) . 3
Al8 Ni4 Ni2 57.99(3) 3 3
Ni8 Ni4 Ni2 57.99(3) 3 3
Ni6 Ni4 Ni2 92.32(3) 10_655 3
Ni6 Ni4 Ni2 92.32(3) . 3
B2 Ni4 Ni4 50.33(12) . 13_665
B3 Ni4 Ni4 110.51(10) 3 13_665
B4 Ni4 Ni4 52.13(12) . 13_665
Al8 Ni4 Ni4 120.329(18) 3 13_665
Ni8 Ni4 Ni4 120.329(18) 3 13_665
Ni6 Ni4 Ni4 58.446(15) 10_655 13_665
Ni6 Ni4 Ni4 100.387(19) . 13_665
Ni2 Ni4 Ni4 133.423(4) 3 13_665
B2 Ni4 Ni4 50.33(12) . 6
B3 Ni4 Ni4 110.51(10) 3 6
B4 Ni4 Ni4 52.13(12) . 6
Al8 Ni4 Ni4 120.329(18) 3 6
Ni8 Ni4 Ni4 120.329(18) 3 6
Ni6 Ni4 Ni4 100.386(19) 10_655 6
Ni6 Ni4 Ni4 58.446(15) . 6
Ni2 Ni4 Ni4 133.423(4) 3 6
Ni4 Ni4 Ni4 90.0 13_665 6
B2 Ni4 Ru5 100.9(2) . 10_655
B3 Ni4 Ru5 145.17(7) 3 10_655
B4 Ni4 Ru5 54.6(2) . 10_655
Al8 Ni4 Ru5 63.17(3) 3 10_655
Ni8 Ni4 Ru5 63.17(3) 3 10_655
Ni6 Ni4 Ru5 113.348(16) 10_655 10_655
Ni6 Ni4 Ru5 155.07(3) . 10_655
Ni2 Ni4 Ru5 112.33(3) 3 10_655
Ni4 Ni4 Ru5 60.245(13) 13_665 10_655
Ni4 Ni4 Ru5 103.257(15) 6 10_655
B2 Ni4 Ni5 100.9(2) . 10_655
B3 Ni4 Ni5 145.17(7) 3 10_655
B4 Ni4 Ni5 54.6(2) . 10_655
Al8 Ni4 Ni5 63.17(3) 3 10_655
Ni8 Ni4 Ni5 63.17(3) 3 10_655
Ni6 Ni4 Ni5 113.348(16) 10_655 10_655
Ni6 Ni4 Ni5 155.07(3) . 10_655
Ni2 Ni4 Ni5 112.33(3) 3 10_655
Ni4 Ni4 Ni5 60.245(13) 13_665 10_655
Ni4 Ni4 Ni5 103.257(15) 6 10_655
Ru5 Ni4 Ni5 0.000(17) 10_655 10_655
B1 Ni5 B4 150.9(3) . .
B1 Ni5 Ni1 77.40(16) . .
B4 Ni5 Ni1 73.5(3) . .
B1 Ni5 Ni3 53.00(8) . .
B4 Ni5 Ni3 109.93(17) . .
Ni1 Ni5 Ni3 59.76(3) . .
B1 Ni5 Ru3 53.00(8) . 6
B4 Ni5 Ru3 109.93(17) . 6
Ni1 Ni5 Ru3 59.76(3) . 6
Ni3 Ni5 Ru3 89.12(3) . 6
B1 Ni5 Ni3 53.00(8) . 6
B4 Ni5 Ni3 109.93(17) . 6
Ni1 Ni5 Ni3 59.76(3) . 6
Ni3 Ni5 Ni3 89.12(3) . 6
Ru3 Ni5 Ni3 0.00(3) 6 6
B1 Ni5 Ni4 147.14(7) . 6
B4 Ni5 Ni4 51.1(2) . 6
Ni1 Ni5 Ni4 113.40(4) . 6
Ni3 Ni5 Ni4 159.61(2) . 6
Ru3 Ni5 Ni4 103.940(15) 6 6
Ni3 Ni5 Ni4 103.940(15) 6 6
B1 Ni5 Ni4 147.14(7) . .
B4 Ni5 Ni4 51.1(2) . .
Ni1 Ni5 Ni4 113.40(4) . .
Ni3 Ni5 Ni4 103.940(15) . .
Ru3 Ni5 Ni4 159.61(2) 6 .
Ni3 Ni5 Ni4 159.61(2) 6 .
Ni4 Ni5 Ni4 59.51(3) 6 .
B1 Ni5 Al8 93.34(5) . 13_665
B4 Ni5 Al8 95.39(8) . 13_665
Ni1 Ni5 Al8 107.695(19) . 13_665
Ni3 Ni5 Al8 144.82(3) . 13_665
Ru3 Ni5 Al8 58.70(3) 6 13_665
Ni3 Ni5 Al8 58.70(3) 6 13_665
Ni4 Ni5 Al8 54.04(3) 6 13_665
Ni4 Ni5 Al8 111.00(3) . 13_665
B1 Ni5 Al8 93.34(5) . 3
B4 Ni5 Al8 95.39(8) . 3
Ni1 Ni5 Al8 107.695(19) . 3
Ni3 Ni5 Al8 58.70(3) . 3
Ru3 Ni5 Al8 144.82(3) 6 3
Ni3 Ni5 Al8 144.82(3) 6 3
Ni4 Ni5 Al8 111.00(3) 6 3
Ni4 Ni5 Al8 54.04(3) . 3
Al8 Ni5 Al8 144.60(4) 13_665 3
B3 Ni6 B3 157.7(3) 13_665 3
B3 Ni6 B2 91.57(14) 13_665 .
B3 Ni6 B2 91.57(14) 3 .
B3 Ni6 B1 92.25(15) 13_665 1_556
B3 Ni6 B1 92.25(15) 3 1_556
B2 Ni6 B1 160.1(3) . 1_556
B3 Ni6 Ni7 115.19(10) 13_665 15_556
B3 Ni6 Ni7 52.32(11) 3 15_556
B2 Ni6 Ni7 139.59(15) . 15_556
B1 Ni6 Ni7 53.94(12) 1_556 15_556
B3 Ni6 Ni7 52.32(11) 13_665 4_546
B3 Ni6 Ni7 115.19(10) 3 4_546
B2 Ni6 Ni7 139.59(15) . 4_546
B1 Ni6 Ni7 53.94(12) 1_556 4_546
Ni7 Ni6 Ni7 63.80(3) 15_556 4_546
B3 Ni6 Ni6 53.03(10) 13_665 12_565
B3 Ni6 Ni6 141.82(10) 3 12_565
B2 Ni6 Ni6 54.26(13) . 12_565
B1 Ni6 Ni6 114.45(10) 1_556 12_565
Ni7 Ni6 Ni6 165.474(14) 15_556 12_565
Ni7 Ni6 Ni6 102.753(13) 4_546 12_565
B3 Ni6 Ni6 141.82(10) 13_665 10_655
B3 Ni6 Ni6 53.03(10) 3 10_655
B2 Ni6 Ni6 54.26(13) . 10_655
B1 Ni6 Ni6 114.45(10) 1_556 10_655
Ni7 Ni6 Ni6 102.753(13) 15_556 10_655
Ni7 Ni6 Ni6 165.474(14) 4_546 10_655
Ni6 Ni6 Ni6 90.0 12_565 10_655
B3 Ni6 Ni4 114.72(16) 13_665 .
B3 Ni6 Ni4 52.51(15) 3 .
B2 Ni6 Ni4 51.80(19) . .
B1 Ni6 Ni4 141.34(9) 1_556 .
Ni7 Ni6 Ni4 88.53(2) 15_556 .
Ni7 Ni6 Ni4 121.82(3) 4_546 .
Ni6 Ni6 Ni4 104.036(19) 12_565 .
Ni6 Ni6 Ni4 60.164(15) 10_655 .
B3 Ni6 Ni4 52.51(15) 13_665 6
B3 Ni6 Ni4 114.72(16) 3 6
B2 Ni6 Ni4 51.80(19) . 6
B1 Ni6 Ni4 141.34(9) 1_556 6
Ni7 Ni6 Ni4 121.82(3) 15_556 6
Ni7 Ni6 Ni4 88.53(2) 4_546 6
Ni6 Ni6 Ni4 60.164(15) 12_565 6
Ni6 Ni6 Ni4 104.036(19) 10_655 6
Ni4 Ni6 Ni4 63.11(3) . 6
B3 Ni6 Ru3 52.38(15) 13_665 6_556
B3 Ni6 Ru3 143.20(16) 3 6_556
B2 Ni6 Ru3 114.56(16) . 6_556
B1 Ni6 Ru3 54.54(7) 1_556 6_556
Ni7 Ni6 Ru3 105.82(3) 15_556 6_556
Ni7 Ni6 Ru3 60.828(18) 4_546 6_556
Ni6 Ni6 Ru3 60.808(14) 12_565 6_556
Ni6 Ni6 Ru3 121.958(18) 10_655 6_556
Ni4 Ni6 Ru3 163.70(3) . 6_556
Ni4 Ni6 Ru3 101.955(16) 6 6_556
B3 Ni6 Ru3 143.20(16) 13_665 1_556
B3 Ni6 Ru3 52.38(15) 3 1_556
B2 Ni6 Ru3 114.56(16) . 1_556
B1 Ni6 Ru3 54.54(7) 1_556 1_556
Ni7 Ni6 Ru3 60.828(18) 15_556 1_556
Ni7 Ni6 Ru3 105.82(3) 4_546 1_556
Ni6 Ni6 Ru3 121.958(17) 12_565 1_556
Ni6 Ni6 Ru3 60.808(14) 10_655 1_556
Ni4 Ni6 Ru3 101.955(16) . 1_556
Ni4 Ni6 Ru3 163.70(3) 6 1_556
Ru3 Ni6 Ru3 91.97(3) 6_556 1_556
B3 Ni7 B1 149.7(2) 5_456 12_565
B3 Ni7 B1 93.7(2) 5_456 4
B1 Ni7 B1 56.1(3) 12_565 4
B3 Ni7 Ni8 105.12(16) 5_456 .
B1 Ni7 Ni8 105.20(15) 12_565 .
B1 Ni7 Ni8 161.06(16) 4 .
B3 Ni7 Ni6 53.46(15) 5_456 4_556
B1 Ni7 Ni6 100.52(13) 12_565 4_556
B1 Ni7 Ni6 54.70(16) 4 4_556
Ni8 Ni7 Ni6 140.26(3) . 4_556
B3 Ni7 Ru3 52.67(15) 5_456 14_565
B1 Ni7 Ru3 103.43(16) 12_565 14_565
B1 Ni7 Ru3 54.79(11) 4 14_565
Ni8 Ni7 Ru3 137.42(3) . 14_565
Ni6 Ni7 Ru3 61.00(2) 4_556 14_565
B3 Ni7 Ni3 52.67(15) 5_456 14_565
B1 Ni7 Ni3 103.43(16) 12_565 14_565
B1 Ni7 Ni3 54.79(11) 4 14_565
Ni8 Ni7 Ni3 137.42(3) . 14_565
Ni6 Ni7 Ni3 61.00(2) 4_556 14_565
Ru3 Ni7 Ni3 0.00(2) 14_565 14_565
B3 Ni7 Ni3 146.70(14) 5_456 3
B1 Ni7 Ni3 54.40(12) 12_565 3
B1 Ni7 Ni3 100.55(16) 4 3
Ni8 Ni7 Ni3 62.34(3) . 3
Ni6 Ni7 Ni3 153.99(2) 4_556 3
Ru3 Ni7 Ni3 113.92(2) 14_565 3
Ni3 Ni7 Ni3 113.92(2) 14_565 3
B3 Ni7 Ru3 146.70(14) 5_456 3
B1 Ni7 Ru3 54.40(12) 12_565 3
B1 Ni7 Ru3 100.55(16) 4 3
Ni8 Ni7 Ru3 62.34(3) . 3
Ni6 Ni7 Ru3 153.99(2) 4_556 3
Ru3 Ni7 Ru3 113.92(2) 14_565 3
Ni3 Ni7 Ru3 113.92(2) 14_565 3
Ni3 Ni7 Ru3 0.00(3) 3 3
B3 Ni7 Ni7 112.47(15) 5_456 5_455
B1 Ni7 Ni7 52.44(14) 12_565 5_455
B1 Ni7 Ni7 50.70(14) 4 5_455
Ni8 Ni7 Ni7 117.70(3) . 5_455
Ni6 Ni7 Ni7 101.97(3) 4_556 5_455
Ru3 Ni7 Ni7 60.48(2) 14_565 5_455
Ni3 Ni7 Ni7 60.48(2) 14_565 5_455
Ni3 Ni7 Ni7 58.80(2) 3 5_455
Ru3 Ni7 Ni7 58.80(2) 3 5_455
B3 Ni7 Ni7 110.70(15) 5_456 13_665
B1 Ni7 Ni7 50.62(11) 12_565 13_665
B1 Ni7 Ni7 51.73(10) 4 13_665
Ni8 Ni7 Ni7 120.61(3) . 13_665
Ni6 Ni7 Ni7 58.102(13) 4_556 13_665
Ru3 Ni7 Ni7 101.902(15) 14_565 13_665
Ni3 Ni7 Ni7 101.902(15) 14_565 13_665
Ni3 Ni7 Ni7 101.695(14) 3 13_665
Ru3 Ni7 Ni7 101.695(14) 3 13_665
Ni7 Ni7 Ni7 90.0 5_455 13_665
Ni7 Ni8 Ni7 113.13(5) 10_655 .
Ni7 Ni8 Ni4 117.32(3) 10_655 3
Ni7 Ni8 Ni4 117.32(3) . 3
Ni7 Ni8 Ni2 117.99(3) 10_655 .
Ni7 Ni8 Ni2 117.99(3) . .
Ni4 Ni8 Ni2 65.17(3) 3 .
Ni7 Ni8 Ni2 65.60(3) 10_655 14_666
Ni7 Ni8 Ni2 115.71(5) . 14_666
Ni4 Ni8 Ni2 117.45(4) 3 14_666
Ni2 Ni8 Ni2 62.15(3) . 14_666
Ni7 Ni8 Ni2 115.71(5) 10_655 5_456
Ni7 Ni8 Ni2 65.60(3) . 5_456
Ni4 Ni8 Ni2 117.45(4) 3 5_456
Ni2 Ni8 Ni2 62.15(3) . 5_456
Ni2 Ni8 Ni2 60.98(4) 14_666 5_456
Ni7 Ni8 Ru3 62.85(3) 10_655 3
Ni7 Ni8 Ru3 62.86(3) . 3
Ni4 Ni8 Ru3 112.32(5) 3 3
Ni2 Ni8 Ru3 177.48(5) . 3
Ni2 Ni8 Ru3 119.90(4) 14_666 3
Ni2 Ni8 Ru3 119.90(4) 5_456 3
Ni7 Ni8 Ni3 62.85(3) 10_655 3
Ni7 Ni8 Ni3 62.86(3) . 3
Ni4 Ni8 Ni3 112.32(5) 3 3
Ni2 Ni8 Ni3 177.48(5) . 3
Ni2 Ni8 Ni3 119.90(4) 14_666 3
Ni2 Ni8 Ni3 119.90(4) 5_456 3
Ru3 Ni8 Ni3 0.00(2) 3 3
Ni7 Ni8 Ru5 114.51(4) 10_655 12_565
Ni7 Ni8 Ru5 63.99(2) . 12_565
Ni4 Ni8 Ru5 62.78(3) 3 12_565
Ni2 Ni8 Ru5 117.92(4) . 12_565
Ni2 Ni8 Ru5 179.69(4) 14_666 12_565
Ni2 Ni8 Ru5 118.760(16) 5_456 12_565
Ru3 Ni8 Ru5 60.04(3) 3 12_565
Ni3 Ni8 Ru5 60.04(3) 3 12_565
Ni7 Ni8 Ni5 114.51(4) 10_655 12_565
Ni7 Ni8 Ni5 63.99(2) . 12_565
Ni4 Ni8 Ni5 62.78(3) 3 12_565
Ni2 Ni8 Ni5 117.92(4) . 12_565
Ni2 Ni8 Ni5 179.69(4) 14_666 12_565
Ni2 Ni8 Ni5 118.760(16) 5_456 12_565
Ru3 Ni8 Ni5 60.04(3) 3 12_565
Ni3 Ni8 Ni5 60.04(3) 3 12_565
Ru5 Ni8 Ni5 0.000(12) 12_565 12_565
Ni7 Ni8 Ru5 63.99(2) 10_655 3
Ni7 Ni8 Ru5 114.51(4) . 3
Ni4 Ni8 Ru5 62.78(3) 3 3
Ni2 Ni8 Ru5 117.92(4) . 3
Ni2 Ni8 Ru5 118.760(16) 14_666 3
Ni2 Ni8 Ru5 179.69(4) 5_456 3
Ru3 Ni8 Ru5 60.04(3) 3 3
Ni3 Ni8 Ru5 60.04(3) 3 3
Ru5 Ni8 Ru5 61.50(3) 12_565 3
Ni5 Ni8 Ru5 61.50(3) 12_565 3
Ni7 Ni8 Ni5 63.99(2) 10_655 3
Ni7 Ni8 Ni5 114.51(4) . 3
Ni4 Ni8 Ni5 62.78(3) 3 3
Ni2 Ni8 Ni5 117.92(4) . 3
Ni2 Ni8 Ni5 118.760(16) 14_666 3
Ni2 Ni8 Ni5 179.69(4) 5_456 3
Ru3 Ni8 Ni5 60.04(3) 3 3
Ni3 Ni8 Ni5 60.04(3) 3 3
Ru5 Ni8 Ni5 61.50(3) 12_565 3
Ni5 Ni8 Ni5 61.50(3) 12_565 3
Ru5 Ni8 Ni5 0.00(2) 3 3
B1 B1 Ni7 63.3(2) 9 7
B1 B1 Ni7 63.3(2) 9 12_565
Ni7 B1 Ni7 78.8(2) 7 12_565
B1 B1 Ni7 60.7(2) 9 15
Ni7 B1 Ni7 123.9(3) 7 15
Ni7 B1 Ni7 76.85(12) 12_565 15
B1 B1 Ni7 60.7(2) 9 4_545
Ni7 B1 Ni7 76.85(12) 7 4_545
Ni7 B1 Ni7 123.9(3) 12_565 4_545
Ni7 B1 Ni7 76.54(19) 15 4_545
B1 B1 Ni6 117.4(4) 9 1_554
Ni7 B1 Ni6 139.91(11) 7 1_554
Ni7 B1 Ni6 139.91(11) 12_565 1_554
Ni7 B1 Ni6 71.36(17) 15 1_554
Ni7 B1 Ni6 71.36(17) 4_545 1_554
B1 B1 Ni3 122.41(13) 9 .
Ni7 B1 Ni3 144.4(3) 7 .
Ni7 B1 Ni3 75.22(7) 12_565 .
Ni7 B1 Ni3 72.76(8) 15 .
Ni7 B1 Ni3 138.3(3) 4_545 .
Ni6 B1 Ni3 72.52(16) 1_554 .
B1 B1 Ru3 122.40(13) 9 6
Ni7 B1 Ru3 75.22(7) 7 6
Ni7 B1 Ru3 144.4(3) 12_565 6
Ni7 B1 Ru3 138.3(3) 15 6
Ni7 B1 Ru3 72.76(8) 4_545 6
Ni6 B1 Ru3 72.52(16) 1_554 6
Ni3 B1 Ru3 114.7(3) . 6
B1 B1 Ni3 122.40(13) 9 6
Ni7 B1 Ni3 75.22(7) 7 6
Ni7 B1 Ni3 144.4(3) 12_565 6
Ni7 B1 Ni3 138.3(3) 15 6
Ni7 B1 Ni3 72.76(8) 4_545 6
Ni6 B1 Ni3 72.52(16) 1_554 6
Ni3 B1 Ni3 114.7(3) . 6
Ru3 B1 Ni3 0.00(4) 6 6
B1 B1 Ni5 128.4(5) 9 .
Ni7 B1 Ni5 77.67(18) 7 .
Ni7 B1 Ni5 77.67(18) 12_565 .
Ni7 B1 Ni5 141.73(10) 15 .
Ni7 B1 Ni5 141.73(10) 4_545 .
Ni6 B1 Ni5 114.2(3) 1_554 .
Ni3 B1 Ni5 73.43(15) . .
Ru3 B1 Ni5 73.43(15) 6 .
Ni3 B1 Ni5 73.43(15) 6 .
B4 B2 Ni4 64.5(3) . .
B4 B2 Ni4 64.5(3) . 6
Ni4 B2 Ni4 79.3(2) . 6
B4 B2 Ni4 64.5(3) . 13_665
Ni4 B2 Ni4 79.3(2) . 13_665
Ni4 B2 Ni4 129.0(6) 6 13_665
B4 B2 Ni4 64.5(3) . 3
Ni4 B2 Ni4 129.0(6) . 3
Ni4 B2 Ni4 79.3(2) 6 3
Ni4 B2 Ni4 79.3(2) 13_665 3
B4 B2 Ni6 124.3(3) . 3
Ni4 B2 Ni6 140.33(12) . 3
Ni4 B2 Ni6 140.33(12) 6 3
Ni4 B2 Ni6 73.46(4) 13_665 3
Ni4 B2 Ni6 73.46(4) 3 3
B4 B2 Ni6 124.3(3) . 12_565
Ni4 B2 Ni6 140.33(12) . 12_565
Ni4 B2 Ni6 73.46(4) 6 12_565
Ni4 B2 Ni6 140.33(12) 13_665 12_565
Ni4 B2 Ni6 73.46(4) 3 12_565
Ni6 B2 Ni6 71.5(3) 3 12_565
B4 B2 Ni6 124.3(3) . 10_655
Ni4 B2 Ni6 73.46(4) . 10_655
Ni4 B2 Ni6 140.33(12) 6 10_655
Ni4 B2 Ni6 73.46(4) 13_665 10_655
Ni4 B2 Ni6 140.33(12) 3 10_655
Ni6 B2 Ni6 71.5(3) 3 10_655
Ni6 B2 Ni6 111.4(5) 12_565 10_655
B4 B2 Ni6 124.3(3) . .
Ni4 B2 Ni6 73.46(4) . .
Ni4 B2 Ni6 73.46(4) 6 .
Ni4 B2 Ni6 140.33(12) 13_665 .
Ni4 B2 Ni6 140.33(12) 3 .
Ni6 B2 Ni6 111.4(5) 3 .
Ni6 B2 Ni6 71.5(3) 12_565 .
Ni6 B2 Ni6 71.5(3) 10_655 .
Ni2 B3 Ni7 83.06(18) . 14_666
Ni2 B3 Ni7 83.06(18) . 5_456
Ni7 B3 Ni7 123.0(3) 14_666 5_456
Ni2 B3 Ni4 81.8(2) . 3
Ni7 B3 Ni4 116.06(15) 14_666 3
Ni7 B3 Ni4 116.06(15) 5_456 3
Ni2 B3 Ni6 135.04(18) . 12_565
Ni7 B3 Ni6 141.7(3) 14_666 12_565
Ni7 B3 Ni6 74.22(8) 5_456 12_565
Ni4 B3 Ni6 74.60(18) 3 12_565
Ni2 B3 Ni6 135.04(18) . 3
Ni7 B3 Ni6 74.22(8) 14_666 3
Ni7 B3 Ni6 141.7(3) 5_456 3
Ni4 B3 Ni6 74.60(18) 3 3
Ni6 B3 Ni6 73.94(19) 12_565 3
Ni2 B3 Ni3 135.6(3) . 3_556
Ni7 B3 Ni3 76.30(16) 14_666 3_556
Ni7 B3 Ni3 76.30(16) 5_456 3_556
Ni4 B3 Ni3 142.7(3) 3 3_556
Ni6 B3 Ni3 75.79(18) 12_565 3_556
Ni6 B3 Ni3 75.79(18) 3 3_556
Ni2 B3 Ru3 135.6(3) . 3_556
Ni7 B3 Ru3 76.30(16) 14_666 3_556
Ni7 B3 Ru3 76.30(16) 5_456 3_556
Ni4 B3 Ru3 142.7(3) 3 3_556
Ni6 B3 Ru3 75.79(18) 12_565 3_556
Ni6 B3 Ru3 75.79(18) 3 3_556
Ni3 B3 Ru3 0.00(3) 3_556 3_556
B2 B4 Ni4 60.2(3) . 13_665
B2 B4 Ni4 60.2(3) . 3
Ni4 B4 Ni4 75.7(2) 13_665 3
B2 B4 Ni4 60.2(3) . .
Ni4 B4 Ni4 75.7(2) 13_665 .
Ni4 B4 Ni4 120.5(5) 3 .
B2 B4 Ni4 60.2(3) . 6
Ni4 B4 Ni4 120.5(5) 13_665 6
Ni4 B4 Ni4 75.7(2) 3 6
Ni4 B4 Ni4 75.7(2) . 6
B2 B4 Ru5 121.0(3) . 3
Ni4 B4 Ru5 74.31(2) 13_665 3
Ni4 B4 Ru5 74.31(2) 3 3
Ni4 B4 Ru5 141.43(2) . 3
Ni4 B4 Ru5 141.43(2) 6 3
B2 B4 Ni5 121.0(3) . 3
Ni4 B4 Ni5 74.31(2) 13_665 3
Ni4 B4 Ni5 74.31(2) 3 3
Ni4 B4 Ni5 141.43(2) . 3
Ni4 B4 Ni5 141.43(2) 6 3
Ru5 B4 Ni5 0.00(2) 3 3
B2 B4 Ru5 121.0(3) . 12_565
Ni4 B4 Ru5 141.43(2) 13_665 12_565
Ni4 B4 Ru5 74.31(2) 3 12_565
Ni4 B4 Ru5 141.43(2) . 12_565
Ni4 B4 Ru5 74.31(2) 6 12_565
Ru5 B4 Ru5 74.6(2) 3 12_565
Ni5 B4 Ru5 74.6(2) 3 12_565
B2 B4 Ni5 121.0(3) . 10_655
Ni4 B4 Ni5 74.31(2) 13_665 10_655
Ni4 B4 Ni5 141.43(2) 3 10_655
Ni4 B4 Ni5 74.31(2) . 10_655
Ni4 B4 Ni5 141.43(2) 6 10_655
Ru5 B4 Ni5 74.6(2) 3 10_655
Ni5 B4 Ni5 74.6(2) 3 10_655
Ru5 B4 Ni5 118.0(5) 12_565 10_655
B2 B4 Ru5 121.0(3) . 10_655
Ni4 B4 Ru5 74.31(2) 13_665 10_655
Ni4 B4 Ru5 141.43(2) 3 10_655
Ni4 B4 Ru5 74.31(2) . 10_655
Ni4 B4 Ru5 141.43(2) 6 10_655
Ru5 B4 Ru5 74.6(2) 3 10_655
Ni5 B4 Ru5 74.6(2) 3 10_655
Ru5 B4 Ru5 118.0(5) 12_565 10_655
Ni5 B4 Ru5 0.00(2) 10_655 10_655
B2 B4 Ni5 121.0(3) . 12_565
Ni4 B4 Ni5 141.43(2) 13_665 12_565
Ni4 B4 Ni5 74.31(2) 3 12_565
Ni4 B4 Ni5 141.43(2) . 12_565
Ni4 B4 Ni5 74.31(2) 6 12_565
Ru5 B4 Ni5 74.6(2) 3 12_565
Ni5 B4 Ni5 74.6(2) 3 12_565
Ru5 B4 Ni5 0.00(2) 12_565 12_565
Ni5 B4 Ni5 118.0(5) 10_655 12_565
Ru5 B4 Ni5 118.0(5) 10_655 12_565

loop_
_geom_bond_atom_site_label_1
_geom_bond_atom_site_label_2
_geom_bond_distance
_geom_bond_site_symmetry_2
Ce1 Ni5 2.8512(5) .
Ce1 Ru5 2.8513(5) 9_556
Ce1 Ni5 2.8513(5) 9_556
Ce1 Ni7 3.0125(5) 15_556
Ce1 Ni7 3.0125(5) 7
Ce1 Ni7 3.0125(5) 12_565
Ce1 Ni7 3.0125(5) 4_546
Ce1 Ni4 3.0243(3) 14_556
Ce1 Ni4 3.0243(3) 9_556
Ce1 Ni4 3.0243(3) 6
Ce1 Ni4 3.0243(3) .
Ce2 Ni7 3.0046(5) 13_765
Ce2 Ni7 3.0046(5) 11_655
Ce2 Ni7 3.0046(5) 16
Ce2 Ni7 3.0046(5) 9_665
Ce2 Ni7 3.0046(5) 7_655
Ce2 Ni7 3.0046(5) 6
Ce2 Ni7 3.0046(5) 4_645
Ce2 Ni7 3.0046(5) 2_565
Ce2 Ni3 3.0756(6) 9_655
Ce2 Ru3 3.0756(6) 9_655
Ce2 Ni3 3.0756(6) 6_655
Ce2 Ru3 3.0756(6) 6_655
Ni1 Ni6 2.603(2) 1_554
Ni1 Ni6 2.603(2) 12_564
Ni1 Ni6 2.603(2) 10_654
Ni1 Ni6 2.603(2) 3_554
Ni1 Ni3 2.6273(6) .
Ni1 Ru3 2.6273(6) 6
Ni1 Ni3 2.6273(6) 6
Ni1 Ni3 2.6273(6) 3
Ni1 Ru3 2.6273(6) 13_665
Ni1 Ru3 2.6273(6) 3
Ni1 Ni3 2.6273(6) 13_665
Ni2 B3 1.937(6) .
Ni2 Ni8 2.4602(13) .
Ni2 Al8 2.4891(11) 14_666
Ni2 Ni8 2.4891(11) 14_666
Ni2 Al8 2.4891(11) 5_456
Ni2 Ni8 2.4891(11) 5_456
Ni2 Ni2 2.5257(13) 3_565
Ni2 Ni2 2.5546(11) 5_456
Ni2 Ni2 2.5546(11) 14_666
Ni2 Ni4 2.6330(9) 3
Ni2 Ni7 2.6535(7) 14_666
Ni3 B3 2.109(6) 3_554
Ni3 B1 2.204(3) 10_655
Ni3 B1 2.204(3) .
Ni3 Ni7 2.5768(6) 15
Ni3 Ni7 2.5768(6) 8_655
Ni3 Ni6 2.5812(7) 1_554
Ni3 Ni6 2.5812(7) 10_654
Ni3 Al8 2.6091(12) 3
Ni3 Ni8 2.6091(12) 3
Ni3 Ni7 2.6213(6) 12_565
Ni3 Ni7 2.6213(6) 3
Ni4 B2 2.074(5) .
Ni4 B3 2.083(6) 3
Ni4 B4 2.157(6) .
Ni4 Al8 2.4288(13) 3
Ni4 Ni8 2.4288(13) 3
Ni4 Ni6 2.5304(8) 10_655
Ni4 Ni6 2.5305(8) .
Ni4 Ni2 2.6330(9) 3
Ni4 Ni4 2.6484(9) 13_665
Ni4 Ni4 2.6484(9) 6
Ni4 Ru5 2.6682(7) 10_655
Ni4 Ni5 2.6682(7) 10_655
Ni5 B1 2.221(6) .
Ni5 B4 2.259(6) .
Ni5 Ru3 2.6455(6) 6
Ni5 Ni3 2.6455(6) 6
Ni5 Ni4 2.6682(7) 6
Ni5 Al8 2.6774(10) 13_665
Ni5 Al8 2.6774(10) 3
Ni6 B3 2.093(5) 13_665
Ni6 B3 2.093(5) 3
Ni6 B2 2.156(7) .
Ni6 B1 2.159(6) 1_556
Ni6 Ni7 2.5072(7) 15_556
Ni6 Ni7 2.5072(7) 4_546
Ni6 Ni6 2.5179(9) 12_565
Ni6 Ni6 2.5179(9) 10_655
Ni6 Ni4 2.5305(8) 6
Ni6 Ru3 2.5812(7) 6_556
Ni6 Ru3 2.5812(7) 1_556
Ni7 B3 2.062(3) 5_456
Ni7 B1 2.088(5) 12_565
Ni7 B1 2.139(5) 4
Ni7 Ni8 2.4074(8) .
Ni7 Ni6 2.5073(7) 4_556
Ni7 Ru3 2.5768(6) 14_565
Ni7 Ni3 2.5768(6) 14_565
Ni7 Ni3 2.6214(6) 3
Ni7 Ru3 2.6214(6) 3
Ni7 Ni7 2.6277(9) 5_455
Ni7 Ni7 2.6497(9) 13_665
Ni8 Ni7 2.4074(8) 10_655
Ni8 Ni4 2.4288(13) 3
Ni8 Ni2 2.4890(11) 14_666
Ni8 Ni2 2.4890(11) 5_456
Ni8 Ru3 2.6091(12) 3
Ni8 Ni3 2.6091(12) 3
Ni8 Ru5 2.6775(10) 12_565
Ni8 Ni5 2.6775(10) 12_565
Ni8 Ru5 2.6775(10) 3
Ni8 Ni5 2.6775(10) 3
B1 B1 1.987(12) 9
B1 Ni7 2.088(5) 7
B1 Ni7 2.088(5) 12_565
B1 Ni7 2.139(5) 15
B1 Ni7 2.139(5) 4_545
B1 Ni6 2.160(6) 1_554
B1 Ru3 2.204(3) 6
B1 Ni3 2.204(3) 6
B2 B4 1.963(17) .
B2 Ni4 2.074(5) 6
B2 Ni4 2.074(5) 13_665
B2 Ni4 2.074(5) 3
B2 Ni6 2.156(7) 3
B2 Ni6 2.156(7) 12_565
B2 Ni6 2.156(7) 10_655
B3 Ni7 2.062(3) 14_666
B3 Ni7 2.062(3) 5_456
B3 Ni4 2.083(6) 3
B3 Ni6 2.093(5) 12_565
B3 Ni6 2.093(5) 3
B3 Ni3 2.109(6) 3_556
B3 Ru3 2.109(6) 3_556
B4 Ni4 2.157(6) 13_665
B4 Ni4 2.157(6) 3
B4 Ni4 2.157(6) 6
B4 Ru5 2.259(6) 3
B4 Ni5 2.259(6) 3
B4 Ru5 2.259(6) 12_565
B4 Ni5 2.259(6) 10_655
B4 Ru5 2.259(6) 10_655
B4 Ni5 2.259(6) 12_565
